data_4118648
loop_
_publ_author_name
'Luminita M. Toma'
'Catalina Ruiz-P\'erez'
'Jorge Pas\'an'
'Wolfgang Wernsdorfer'
'Francesc Lloret'
'Miguel Julve'

_publ_contact_author_address
;Laboratorio de Rayos X y Materiales Moleculares
 Dpto. F\'isica Fundamental II. Facultad de F\'isica
 Universidad de La Laguna
 E-38204. La Laguna. Tenerife
 Spain
;
_publ_contact_author_email caruiz@ull.es
_publ_contact_author_fax +34922318320
_publ_contact_author_name 'Professor Catalina Ruiz-P\'erez'
_publ_contact_author_phone +34922318300
_publ_section_title
;
 Molecular Engineering To Control the Magnetic Interaction between
 Single-Chain Magnets Assembled in a Two-Dimensional Network
;
_journal_name_full 'Journal of the American Chemical Society'
_journal_page_first 15265
_journal_page_last 15268
_journal_paper_doi 10.1021/ja307042z
_journal_volume 134
_journal_year 2012
_chemical_formula_sum 'C44 H34 Co Fe2 N14 O2'
_chemical_formula_weight 957.42
_chemical_name_systematic
;
 ?
;
_space_group_IT_number 15
_symmetry_cell_setting monoclinic
_symmetry_space_group_name_Hall '-C 2yc'
_symmetry_space_group_name_H-M 'C 1 2/c 1'
_atom_sites_solution_hydrogens geom
_atom_sites_solution_primary direct
_atom_sites_solution_secondary difmap
_audit_creation_method SHELXL-97
_cell_angle_alpha 90.00
_cell_angle_beta 112.35(2)
_cell_angle_gamma 90.00
_cell_formula_units_Z 4
_cell_length_a 30.324(3)
_cell_length_b 14.1543(4)
_cell_length_c 11.9424(4)
_cell_measurement_temperature 293(2)
_cell_volume 4740.8(9)
_computing_cell_refinement 'Dirax/lsq (Duisenberg & Schreurs, 1989-2000)'
_computing_data_collection 'Collect (Nonius BV, 1997-2000)'
_computing_data_reduction 'EvalCCD (Duisenberg & Schreurs 1990-2000)'
_computing_molecular_graphics CRYSTALMAKER
_computing_publication_material 'PARST97 (Nardelli, 1997)'
_computing_structure_refinement 'SHELXL-97 (Sheldrick, 1997)'
_computing_structure_solution 'SHELXS-97 (Sheldrick, 1997)'
_diffrn_ambient_temperature 293(2)
_diffrn_detector 'CCD plate'
_diffrn_detector_area_resol_mean 9
_diffrn_measured_fraction_theta_full 0.987
_diffrn_measured_fraction_theta_max 0.987
_diffrn_measurement_device '95mm CCD camera on \k-goniostat'
_diffrn_measurement_device_type KappaCCD
_diffrn_measurement_method 'CCD rotation images, thick slices'
_diffrn_radiation_monochromator 'horizonally mounted graphite crystal'
_diffrn_radiation_probe x-ray
_diffrn_radiation_source 'fine-focus sealed tube'
_diffrn_radiation_type MoK\a
_diffrn_radiation_wavelength 0.71073
_diffrn_reflns_av_R_equivalents 0.0640
_diffrn_reflns_av_sigmaI/netI 0.0717
_diffrn_reflns_limit_h_max 33
_diffrn_reflns_limit_h_min -36
_diffrn_reflns_limit_k_max 15
_diffrn_reflns_limit_k_min -16
_diffrn_reflns_limit_l_max 14
_diffrn_reflns_limit_l_min -12
_diffrn_reflns_number 15862
_diffrn_reflns_theta_full 25.00
_diffrn_reflns_theta_max 25.00
_diffrn_reflns_theta_min 5.16
_diffrn_source 'Enraf Nonius FR590'
_exptl_absorpt_coefficient_mu 1.000
_exptl_absorpt_correction_T_max 0.984
_exptl_absorpt_correction_T_min 0.934
_exptl_absorpt_correction_type sphere
_exptl_crystal_colour braun
_exptl_crystal_density_diffrn 1.341
_exptl_crystal_description naddels
_exptl_crystal_F_000 1948
_exptl_crystal_size_max 0.14
_exptl_crystal_size_mid 0.07
_exptl_crystal_size_min 0.05
_refine_diff_density_max 1.360
_refine_diff_density_min -0.865
_refine_diff_density_rms 0.132
_refine_ls_extinction_method none
_refine_ls_goodness_of_fit_ref 1.004
_refine_ls_hydrogen_treatment mixed
_refine_ls_matrix_type full
_refine_ls_number_parameters 300
_refine_ls_number_reflns 4116
_refine_ls_number_restraints 0
_refine_ls_restrained_S_all 1.004
_refine_ls_R_factor_all 0.1189
_refine_ls_R_factor_gt 0.0794
_refine_ls_shift/su_max 0.813
_refine_ls_shift/su_mean 0.543
_refine_ls_structure_factor_coef Fsqd
_refine_ls_weighting_details 'calc w=1/[\s^2^(Fo^2^)+(0.1386P)^2^+65.1580P] where P=(Fo^2^+2Fc^2^)/3'
_refine_ls_weighting_scheme calc
_refine_ls_wR_factor_gt 0.2308
_refine_ls_wR_factor_ref 0.2576
_reflns_number_gt 2861
_reflns_number_total 4116
_reflns_threshold_expression >2sigma(I)
_cod_data_source_file ja307042z_si_001.cif
_cod_data_source_block compound1
_cod_original_cell_volume 4740.8(5)
_cod_original_sg_symbol_H-M 'C 2/c'
_cod_database_code 4118648

loop_
_symmetry_equiv_pos_as_xyz
'x, y, z'
'-x, y, -z+1/2'
'x+1/2, y+1/2, z'
'-x+1/2, y+1/2, -z+1/2'
'-x, -y, -z'
'x, -y, z-1/2'
'-x+1/2, -y+1/2, -z'
'x+1/2, -y+1/2, z-1/2'

loop_
_atom_site_label
_atom_site_type_symbol
_atom_site_fract_x
_atom_site_fract_y
_atom_site_fract_z
_atom_site_U_iso_or_equiv
_atom_site_adp_type
_atom_site_occupancy
_atom_site_symmetry_multiplicity
_atom_site_calc_flag
_atom_site_refinement_flags
O1W O -0.1181(5) 0.5174(9) -0.3667(13) 0.155(4) Uani 1 1 d .
O2W O 0.0000 0.2836(15) -0.2500 0.201(7) Uani 1 2 d S
C1O C -0.0421(7) 0.2315(12) 0.0771(16) 0.128(5) Uani 1 1 d .
H1O H -0.0702 0.2002 0.0680 0.153 Uiso 1 1 calc R
C5O C 0.0493(8) 0.2325(10) 0.1365(18) 0.132(6) Uani 1 1 d .
H5O H 0.0796 0.2063 0.1724 0.159 Uiso 1 1 calc R
C2O C -0.0422(8) 0.3302(14) 0.0551(18) 0.144(6) Uani 1 1 d .
H2O H -0.0709 0.3631 0.0322 0.173 Uiso 1 1 calc R
C4O C 0.0400(7) 0.3275(13) 0.0946(19) 0.148(6) Uani 1 1 d .
H4O H 0.0651 0.3592 0.0849 0.178 Uiso 1 1 calc R
C3O C -0.0017(8) 0.3785(13) 0.067(2) 0.140(6) Uani 1 1 d .
C6O C -0.0029(9) 0.4884(15) 0.058(2) 0.169(7) Uani 1 1 d .
Co1 Co 0.0000 0.0000 0.0000 0.0223(4) Uani 1 2 d S
Fe1 Fe -0.13490(4) 0.10254(9) -0.37656(10) 0.0280(4) Uani 1 1 d .
N1 N -0.0509(3) 0.0805(6) -0.1359(6) 0.0394(18) Uani 1 1 d .
N1O N 0.0030(4) 0.1797(13) 0.1144(12) 0.110(5) Uani 1 1 d .
N2 N -0.1462(3) -0.1140(7) -0.3668(9) 0.064(3) Uani 1 1 d .
N3 N -0.1198(3) 0.3154(8) -0.3978(12) 0.082(3) Uani 1 1 d .
N4 N 0.0561(3) 0.0660(5) -0.0288(6) 0.0382(17) Uani 1 1 d .
N11 N -0.1905(2) 0.1083(5) -0.5309(6) 0.0330(16) Uani 1 1 d .
N12 N -0.1858(2) 0.1239(5) -0.3126(6) 0.0344(17) Uani 1 1 d .
O1 O 0.0024(2) 0.0969(4) 0.1352(5) 0.0389(15) Uani 1 1 d .
C1 C -0.0828(3) 0.0930(6) -0.2246(7) 0.0319(19) Uani 1 1 d .
C2 C -0.1421(3) -0.0353(7) -0.3710(8) 0.038(2) Uani 1 1 d .
C3 C -0.1250(3) 0.2362(7) -0.3870(9) 0.043(2) Uani 1 1 d .
C4 C 0.0868(3) 0.0818(6) -0.0602(7) 0.0311(18) Uani 1 1 d .
C11 C -0.1898(3) 0.1029(7) -0.6417(8) 0.042(2) Uani 1 1 d .
H11 H -0.1606 0.1014 -0.6501 0.050 Uiso 1 1 calc R
C12 C -0.2316(3) 0.0995(7) -0.7453(8) 0.047(2) Uani 1 1 d .
H12 H -0.2299 0.0932 -0.8210 0.056 Uiso 1 1 calc R
C13 C -0.2754(3) 0.1056(7) -0.7357(8) 0.047(2) Uani 1 1 d .
C14 C -0.2756(3) 0.1117(7) -0.6200(8) 0.043(2) Uani 1 1 d .
H14 H -0.3045 0.1140 -0.6099 0.051 Uiso 1 1 calc R
C15 C -0.2335(3) 0.1145(6) -0.5199(8) 0.036(2) Uani 1 1 d .
C17 C -0.2693(3) 0.1380(7) -0.3633(9) 0.044(2) Uani 1 1 d .
H17 H -0.3000 0.1387 -0.4226 0.053 Uiso 1 1 calc R
C18 C -0.2625(3) 0.1505(7) -0.2420(9) 0.046(2) Uani 1 1 d .
C19 C -0.2174(4) 0.1476(8) -0.1606(10) 0.055(3) Uani 1 1 d .
H19 H -0.2119 0.1552 -0.0790 0.066 Uiso 1 1 calc R
C20 C -0.1787(3) 0.1337(7) -0.1937(8) 0.042(2) Uani 1 1 d .
H20 H -0.1480 0.1311 -0.1348 0.051 Uiso 1 1 calc R
C21 C -0.3216(4) 0.1026(10) -0.8448(11) 0.075(4) Uani 1 1 d .
H21A H -0.3479 0.1076 -0.8191 0.112 Uiso 1 1 calc R
H21B H -0.3237 0.0439 -0.8870 0.112 Uiso 1 1 calc R
H21C H -0.3225 0.1542 -0.8978 0.112 Uiso 1 1 calc R
C22 C -0.3042(4) 0.1619(10) -0.2045(12) 0.069(4) Uani 1 1 d .
H22A H -0.3332 0.1623 -0.2751 0.103 Uiso 1 1 calc R
H22B H -0.3012 0.2203 -0.1615 0.103 Uiso 1 1 calc R
H22C H -0.3048 0.1103 -0.1529 0.103 Uiso 1 1 calc R
C16 C -0.2303(3) 0.1246(6) -0.3955(8) 0.036(2) Uani 1 1 d .

loop_
_atom_site_aniso_label
_atom_site_aniso_U_11
_atom_site_aniso_U_22
_atom_site_aniso_U_33
_atom_site_aniso_U_23
_atom_site_aniso_U_13
_atom_site_aniso_U_12
O1W 0.135(10) 0.120(10) 0.205(12) 0.020(8) 0.058(9) 0.019(7)
O2W 0.126(14) 0.172(16) 0.276(19) 0.000 0.044(13) 0.000
C1O 0.177(15) 0.074(11) 0.138(13) 0.005(9) 0.066(11) 0.014(10)
C5O 0.203(17) 0.048(9) 0.212(16) 0.018(9) 0.154(14) 0.011(10)
C2O 0.139(15) 0.113(14) 0.172(16) 0.032(11) 0.048(12) 0.024(11)
C4O 0.130(14) 0.111(14) 0.221(18) 0.003(12) 0.086(13) -0.003(11)
C3O 0.145(15) 0.088(12) 0.201(17) 0.022(11) 0.084(13) 0.020(11)
C6O 0.213(18) 0.136(16) 0.169(17) 0.012(13) 0.085(15) 0.008(13)
Co1 0.0158(7) 0.0291(9) 0.0220(7) 0.0022(6) 0.0074(6) -0.0012(6)
Fe1 0.0196(6) 0.0367(7) 0.0274(6) 0.0044(5) 0.0086(5) 0.0101(5)
N1 0.030(4) 0.055(5) 0.029(4) 0.006(3) 0.007(3) 0.003(3)
N1O 0.073(8) 0.166(16) 0.092(9) -0.028(10) 0.032(7) 0.010(9)
N2 0.055(6) 0.052(7) 0.078(7) 0.008(5) 0.018(5) -0.003(5)
N3 0.039(5) 0.050(7) 0.141(10) 0.009(6) 0.015(6) 0.008(5)
N4 0.031(4) 0.046(5) 0.038(4) 0.004(3) 0.014(3) -0.006(3)
N11 0.030(4) 0.040(4) 0.028(4) 0.002(3) 0.009(3) 0.006(3)
N12 0.027(4) 0.043(4) 0.032(4) 0.009(3) 0.010(3) 0.012(3)
O1 0.070(4) 0.013(3) 0.041(3) -0.002(3) 0.029(3) -0.005(3)
C1 0.028(4) 0.039(5) 0.031(4) 0.004(4) 0.015(4) 0.010(4)
C2 0.029(5) 0.042(6) 0.040(5) 0.002(4) 0.011(4) 0.006(4)
C3 0.027(5) 0.047(6) 0.056(6) 0.005(5) 0.016(4) 0.016(4)
C4 0.023(4) 0.038(5) 0.028(4) 0.000(4) 0.006(3) -0.005(4)
C11 0.039(5) 0.049(6) 0.037(5) 0.004(4) 0.014(4) 0.013(4)
C12 0.047(6) 0.062(7) 0.027(5) 0.001(4) 0.008(4) 0.009(5)
C13 0.039(5) 0.052(6) 0.040(5) 0.002(4) 0.004(4) 0.011(5)
C14 0.030(5) 0.048(6) 0.044(5) -0.002(4) 0.007(4) 0.008(4)
C15 0.023(4) 0.041(5) 0.039(5) 0.002(4) 0.007(4) 0.009(4)
C17 0.027(5) 0.051(6) 0.058(6) 0.016(5) 0.020(4) 0.015(4)
C18 0.038(5) 0.049(6) 0.061(6) 0.007(5) 0.030(5) 0.016(4)
C19 0.066(7) 0.058(7) 0.054(6) 0.006(5) 0.039(6) 0.018(5)
C20 0.040(5) 0.057(6) 0.035(5) 0.004(4) 0.019(4) 0.016(4)
C21 0.055(7) 0.086(10) 0.056(7) -0.007(6) -0.009(6) 0.015(6)
C22 0.065(7) 0.083(9) 0.082(9) 0.008(7) 0.054(7) 0.020(6)
C16 0.026(4) 0.044(5) 0.040(5) 0.006(4) 0.014(4) 0.007(4)

loop_
_atom_type_symbol
_atom_type_description
_atom_type_scat_dispersion_real
_atom_type_scat_dispersion_imag
_atom_type_scat_source
C C 0.0033 0.0016 'International Tables Vol C Tables 4.2.6.8 and 6.1.1.4'
H H 0.0000 0.0000 'International Tables Vol C Tables 4.2.6.8 and 6.1.1.4'
Co Co 0.3494 0.9721 'International Tables Vol C Tables 4.2.6.8 and 6.1.1.4'
Fe Fe 0.3463 0.8444 'International Tables Vol C Tables 4.2.6.8 and 6.1.1.4'
N N 0.0061 0.0033 'International Tables Vol C Tables 4.2.6.8 and 6.1.1.4'
O O 0.0106 0.0060 'International Tables Vol C Tables 4.2.6.8 and 6.1.1.4'

loop_
_geom_angle_atom_site_label_1
_geom_angle_atom_site_label_2
_geom_angle_atom_site_label_3
_geom_angle
_geom_angle_site_symmetry_1
_geom_angle_site_symmetry_3
N1O C1O C2O 119.0(18) . .
C4O C5O N1O 110.8(17) . .
C3O C2O C1O 122.2(18) . .
C3O C4O C5O 128.3(18) . .
C2O C3O C4O 117.9(18) . .
C2O C3O C6O 119.7(18) . .
C4O C3O C6O 122.3(19) . .
C6O C6O C3O 106(2) 5_565 .
N4 Co1 N4 180.0(4) 5 .
N4 Co1 O1 87.6(3) 5 .
N4 Co1 O1 92.4(3) . .
N4 Co1 O1 92.4(3) 5 5
N4 Co1 O1 87.6(3) . 5
O1 Co1 O1 180.0(4) . 5
N4 Co1 N1 88.0(3) 5 .
N4 Co1 N1 92.0(3) . .
O1 Co1 N1 92.3(3) . .
O1 Co1 N1 87.7(3) 5 .
N4 Co1 N1 92.0(3) 5 5
N4 Co1 N1 88.0(3) . 5
O1 Co1 N1 87.7(3) . 5
O1 Co1 N1 92.3(3) 5 5
N1 Co1 N1 180.0(7) . 5
C1 Fe1 C4 83.3(3) . 2_554
C1 Fe1 C3 92.2(4) . .
C4 Fe1 C3 87.9(4) 2_554 .
C1 Fe1 C2 87.7(4) . .
C4 Fe1 C2 88.5(4) 2_554 .
C3 Fe1 C2 176.3(4) . .
C1 Fe1 N11 177.3(3) . .
C4 Fe1 N11 98.5(3) 2_554 .
C3 Fe1 N11 89.9(3) . .
C2 Fe1 N11 90.3(3) . .
C1 Fe1 N12 97.4(3) . .
C4 Fe1 N12 179.3(3) 2_554 .
C3 Fe1 N12 92.2(3) . .
C2 Fe1 N12 91.4(3) . .
N11 Fe1 N12 80.8(3) . .
C1 N1 Co1 156.0(7) . .
O1 N1O C1O 117.7(14) . .
O1 N1O C5O 122.0(13) . .
C1O N1O C5O 120.0(17) . .
C4 N4 Co1 162.8(7) . .
C11 N11 C15 118.4(7) . .
C11 N11 Fe1 126.5(6) . .
C15 N11 Fe1 115.0(6) . .
C16 N12 C20 119.2(7) . .
C16 N12 Fe1 115.4(6) . .
C20 N12 Fe1 125.4(6) . .
N1O O1 Co1 118.6(8) . .
N1 C1 Fe1 174.8(8) . .
N2 C2 Fe1 179.4(9) . .
N3 C3 Fe1 177.4(11) . .
N4 C4 Fe1 175.5(8) . 2_554
N11 C11 C12 122.1(9) . .
C13 C12 C11 120.2(9) . .
C12 C13 C14 117.1(8) . .
C12 C13 C21 122.3(10) . .
C14 C13 C21 120.6(10) . .
C15 C14 C13 120.9(9) . .
N11 C15 C14 121.2(8) . .
N11 C15 C16 114.1(7) . .
C14 C15 C16 124.7(8) . .
C16 C17 C18 120.0(9) . .
C19 C18 C17 117.0(8) . .
C19 C18 C22 121.9(10) . .
C17 C18 C22 121.0(9) . .
C18 C19 C20 122.5(10) . .
N12 C20 C19 119.8(9) . .
N12 C16 C17 121.4(8) . .
N12 C16 C15 114.4(7) . .
C17 C16 C15 124.1(8) . .

loop_
_geom_bond_atom_site_label_1
_geom_bond_atom_site_label_2
_geom_bond_distance
_geom_bond_site_symmetry_2
C1O N1O 1.46(2) .
C1O C2O 1.42(2) .
C5O C4O 1.42(2) .
C5O N1O 1.52(2) .
C2O C3O 1.37(2) .
C4O C3O 1.38(2) .
C3O C6O 1.56(3) .
C6O C6O 1.50(4) 5_565
Co1 N4 2.082(7) 5
Co1 N4 2.082(7) .
Co1 O1 2.098(6) .
Co1 O1 2.098(6) 5
Co1 N1 2.100(7) .
Co1 N1 2.100(7) 5
Fe1 C1 1.905(8) .
Fe1 C4 1.904(8) 2_554
Fe1 C3 1.927(11) .
Fe1 C2 1.967(11) .
Fe1 N11 1.971(7) .
Fe1 N12 1.989(7) .
N1 C1 1.144(10) .
N1O O1 1.200(18) .
N2 C2 1.124(12) .
N3 C3 1.147(13) .
N4 C4 1.149(10) .
N11 C11 1.333(11) .
N11 C15 1.363(11) .
N12 C16 1.335(11) .
N12 C20 1.360(11) .
C4 Fe1 1.904(8) 2_554
C11 C12 1.395(13) .
C12 C13 1.378(14) .
C13 C14 1.387(14) .
C13 C21 1.508(14) .
C14 C15 1.377(12) .
C15 C16 1.458(13) .
C17 C16 1.390(12) .
C17 C18 1.394(14) .
C18 C19 1.346(14) .
C18 C22 1.500(12) .
C19 C20 1.386(13) .
